data_7235699
loop_
_publ_author_name
'Basavaiah, Deevi'
'Reddy, Daggula Mallikarjuna'

_publ_section_title
;
 The Baylis--Hillman acetates in organic synthesis: Unprecedented sodium
 nitrite induced intramolecular Friedel--Crafts cyclization of secondary
 nitro compounds
;
_journal_issue 46
_journal_name_full 'RSC Adv.'
_journal_page_first 23966
_journal_paper_doi 10.1039/C4RA03573A
_journal_volume 4
_journal_year 2014
_chemical_formula_moiety 'C16 H15 N O2'
_chemical_formula_sum 'C16 H15 N O2'
_chemical_formula_weight 253.29
_chemical_melting_point 404(1)
_chemical_name_common carbazole
_chemical_name_systematic
; 
 methyl 4,9-dimethyl-9H-carbazole-2-carboxylate 
;
_space_group_IT_number 14
_space_group_name_Hall '-P 2ybc'
_space_group_name_H-M_alt 'P 1 21/c 1'
_symmetry_cell_setting monoclinic
_symmetry_space_group_name_Hall '-P 2ybc'
_symmetry_space_group_name_H-M 'P 1 21/c 1'
_atom_sites_solution_hydrogens geom
_atom_sites_solution_primary direct
_atom_sites_solution_secondary difmap
_audit_creation_method SHELXL-97
_cell_angle_alpha 90.00
_cell_angle_beta 94.242(14)
_cell_angle_gamma 90.00
_cell_formula_units_Z 8
_cell_length_a 8.526(6)
_cell_length_b 38.83(3)
_cell_length_c 7.910(6)
_cell_measurement_reflns_used 2290
_cell_measurement_temperature 298(2)
_cell_measurement_theta_max 19.90
_cell_measurement_theta_min 2.40
_cell_volume 2612(3)
_computing_cell_refinement 'Bruker SMART'
_computing_data_collection 'Bruker SMART'
_computing_data_reduction 'Bruker SAINT'
_computing_molecular_graphics 'Bruker SHELXTL'
_computing_publication_material 'Bruker SHELXTL'
_computing_structure_refinement 'SHELXL-97 (Sheldrick, 1997)'
_computing_structure_solution 'SHELXS-97 (Sheldrick, 1990)'
_diffrn_ambient_temperature 298(2)
_diffrn_measured_fraction_theta_full 0.991
_diffrn_measured_fraction_theta_max 0.991
_diffrn_measurement_device_type 'CCD area detector'
_diffrn_measurement_method 'phi and omega scans'
_diffrn_radiation_monochromator graphite
_diffrn_radiation_source 'fine-focus sealed tube'
_diffrn_radiation_type MoK\a
_diffrn_radiation_wavelength 0.71073
_diffrn_reflns_av_R_equivalents 0.0515
_diffrn_reflns_av_sigmaI/netI 0.0449
_diffrn_reflns_limit_h_max 10
_diffrn_reflns_limit_h_min -10
_diffrn_reflns_limit_k_max 47
_diffrn_reflns_limit_k_min -47
_diffrn_reflns_limit_l_max 9
_diffrn_reflns_limit_l_min -9
_diffrn_reflns_number 22051
_diffrn_reflns_theta_full 25.92
_diffrn_reflns_theta_max 25.92
_diffrn_reflns_theta_min 1.05
_exptl_absorpt_coefficient_mu 0.085
_exptl_absorpt_correction_T_max 1.0000
_exptl_absorpt_correction_T_min 0.9863
_exptl_absorpt_correction_type empirical
_exptl_absorpt_process_details sadabs
_exptl_crystal_colour colourless
_exptl_crystal_density_diffrn 1.288
_exptl_crystal_density_method 'not measured'
_exptl_crystal_description block
_exptl_crystal_F_000 1072
_exptl_crystal_size_max 0.45
_exptl_crystal_size_mid 0.38
_exptl_crystal_size_min 0.25
_refine_diff_density_max 0.395
_refine_diff_density_min -0.210
_refine_diff_density_rms 0.056
_refine_ls_extinction_method none
_refine_ls_goodness_of_fit_ref 1.120
_refine_ls_hydrogen_treatment mixed
_refine_ls_matrix_type full
_refine_ls_number_parameters 349
_refine_ls_number_reflns 5053
_refine_ls_number_restraints 0
_refine_ls_restrained_S_all 1.120
_refine_ls_R_factor_all 0.1333
_refine_ls_R_factor_gt 0.0707
_refine_ls_shift/su_max 0.000
_refine_ls_shift/su_mean 0.000
_refine_ls_structure_factor_coef Fsqd
_refine_ls_weighting_details 'calc w=1/[\s^2^(Fo^2^)+(0.0908P)^2^+1.3213P] where P=(Fo^2^+2Fc^2^)/3'
_refine_ls_weighting_scheme calc
_refine_ls_wR_factor_gt 0.1665
_refine_ls_wR_factor_ref 0.2316
_reflns_number_gt 2833
_reflns_number_total 5053
_reflns_threshold_expression >2sigma(I)
_cod_data_source_file c4ra03573a3.cif
_cod_data_source_block 6t
_cod_depositor_comments
;
The following automatic conversions were performed:

data item '_symmetry_cell_setting' value 'Monoclinic' was changed to
'monoclinic' in accordance with the
/home/saulius/struct/COD-crude-data/automatic-downloads/DataCite-retrospective/RSC/depositions/lib/dictionaries/cif_core.dic
dictionary named 'cif_core.dic' version 2.4.2 last updated on
2011-04-26.

Automatic conversion script
Id: cif_fix_values 6909 2019-04-08 15:41:33Z antanas 
;
_cod_original_sg_symbol_H-M 'P2(1)/c  '
_cod_database_code 7235699

loop_
_symmetry_equiv_pos_as_xyz
'x, y, z'
'-x, y+1/2, -z+1/2'
'-x, -y, -z'
'x, -y-1/2, z-1/2'

loop_
_atom_site_label
_atom_site_type_symbol
_atom_site_fract_x
_atom_site_fract_y
_atom_site_fract_z
_atom_site_U_iso_or_equiv
_atom_site_adp_type
_atom_site_occupancy
_atom_site_symmetry_multiplicity
_atom_site_calc_flag
_atom_site_refinement_flags
O4 O 0.6373(3) 0.12540(6) 0.2422(3) 0.0682(7) Uani 1 1 d .
O2 O 0.4223(3) -0.06378(7) 0.3933(3) 0.0699(7) Uani 1 1 d .
O3 O 0.8376(4) 0.15002(7) 0.1199(4) 0.0886(9) Uani 1 1 d .
N1 N 0.1141(4) 0.03104(8) 0.6685(3) 0.0629(8) Uani 1 1 d .
O1 O 0.4795(4) -0.04169(8) 0.1447(4) 0.0996(11) Uani 1 1 d .
N2 N 0.3080(3) 0.22873(7) 0.4088(3) 0.0565(7) Uani 1 1 d .
C1 C 0.2681(4) -0.00626(9) 0.4851(4) 0.0564(9) Uani 1 1 d .
H1 H 0.2700 -0.0253 0.5568 0.068 Uiso 1 1 calc R
C4 C 0.2622(4) 0.05255(9) 0.2656(4) 0.0554(9) Uani 1 1 d .
C10 C 0.1862(4) 0.05332(9) 0.4184(4) 0.0539(8) Uani 1 1 d .
C31 C 0.7724(4) 0.28142(9) 0.2128(5) 0.0635(10) Uani 1 1 d .
H31A H 0.8721 0.2751 0.1729 0.095 Uiso 1 1 calc R
H31B H 0.7891 0.2947 0.3150 0.095 Uiso 1 1 calc R
H31C H 0.7143 0.2949 0.1279 0.095 Uiso 1 1 calc R
C12 C 0.0567(4) 0.06425(10) 0.6563(5) 0.0614(9) Uani 1 1 d .
C19 C 0.7368(4) 0.21650(9) 0.2157(4) 0.0540(8) Uani 1 1 d .
H19 H 0.8347 0.2146 0.1720 0.065 Uiso 1 1 calc R
C11 C 0.0976(4) 0.07937(9) 0.5022(4) 0.0557(9) Uani 1 1 d .
C2 C 0.3409(4) -0.00685(9) 0.3324(4) 0.0522(8) Uani 1 1 d .
C3 C 0.3371(4) 0.02227(9) 0.2278(4) 0.0578(9) Uani 1 1 d .
H3 H 0.3877 0.0212 0.1277 0.069 Uiso 1 1 calc R
C9 C 0.1929(4) 0.02417(9) 0.5243(4) 0.0521(8) Uani 1 1 d .
C27 C 0.4318(4) 0.27937(9) 0.3571(4) 0.0527(8) Uani 1 1 d .
C23 C 0.1861(5) 0.31961(11) 0.4594(5) 0.0705(11) Uani 1 1 d .
H23 H 0.1046 0.3332 0.4940 0.085 Uiso 1 1 calc R
C25 C 0.4497(4) 0.22044(9) 0.3460(4) 0.0511(8) Uani 1 1 d .
C28 C 0.2953(4) 0.26448(9) 0.4155(4) 0.0554(9) Uani 1 1 d .
C26 C 0.5326(4) 0.25086(9) 0.3129(4) 0.0484(8) Uani 1 1 d .
C8 C -0.0308(5) 0.08260(12) 0.7680(5) 0.0752(12) Uani 1 1 d .
H8 H -0.0588 0.0726 0.8682 0.090 Uiso 1 1 calc R
C18 C 0.6531(4) 0.18622(9) 0.2456(4) 0.0526(8) Uani 1 1 d .
C21 C 0.4415(5) 0.31562(10) 0.3491(4) 0.0637(10) Uani 1 1 d .
H21 H 0.5296 0.3262 0.3099 0.076 Uiso 1 1 calc R
C22 C 0.3178(5) 0.33513(10) 0.4005(5) 0.0701(11) Uani 1 1 d .
H22 H 0.3232 0.3590 0.3954 0.084 Uiso 1 1 calc R
C29 C 0.7202(5) 0.15268(10) 0.1959(4) 0.0591(9) Uani 1 1 d .
C20 C 0.6801(4) 0.24914(9) 0.2483(4) 0.0521(8) Uani 1 1 d .
C5 C 0.0503(5) 0.11319(10) 0.4645(5) 0.0693(11) Uani 1 1 d .
H5 H 0.0762 0.1235 0.3641 0.083 Uiso 1 1 calc R
C32 C 0.1897(4) 0.20373(10) 0.4540(5) 0.0664(10) Uani 1 1 d .
H32A H 0.1173 0.1995 0.3575 0.100 Uiso 1 1 calc R
H32B H 0.1337 0.2127 0.5453 0.100 Uiso 1 1 calc R
H32C H 0.2406 0.1826 0.4890 0.100 Uiso 1 1 calc R
C30 C 0.6957(5) 0.09175(10) 0.1976(6) 0.0800(12) Uani 1 1 d .
H30A H 0.6986 0.0902 0.0767 0.120 Uiso 1 1 calc R
H30B H 0.6274 0.0742 0.2362 0.120 Uiso 1 1 calc R
H30C H 0.7998 0.0886 0.2503 0.120 Uiso 1 1 calc R
C13 C 0.4216(4) -0.03852(10) 0.2783(5) 0.0632(10) Uani 1 1 d .
C6 C -0.0344(5) 0.13109(11) 0.5764(6) 0.0780(12) Uani 1 1 d .
H6 H -0.0653 0.1536 0.5518 0.094 Uiso 1 1 calc R
C24 C 0.1744(5) 0.28424(11) 0.4674(4) 0.0677(10) Uani 1 1 d .
H24 H 0.0859 0.2739 0.5073 0.081 Uiso 1 1 calc R
C15 C 0.2599(5) 0.08360(10) 0.1508(5) 0.0718(11) Uani 1 1 d .
H15A H 0.3051 0.0776 0.0471 0.108 Uiso 1 1 calc R
H15B H 0.3199 0.1019 0.2060 0.108 Uiso 1 1 calc R
H15C H 0.1534 0.0911 0.1261 0.108 Uiso 1 1 calc R
C17 C 0.5083(4) 0.18753(9) 0.3138(4) 0.0524(8) Uani 1 1 d .
H17 H 0.4528 0.1677 0.3369 0.063 Uiso 1 1 calc R
C7 C -0.0748(5) 0.11572(12) 0.7273(6) 0.0820(13) Uani 1 1 d .
H7 H -0.1326 0.1282 0.8015 0.098 Uiso 1 1 calc R
C16 C 0.1033(5) 0.00745(11) 0.8093(5) 0.0779(12) Uani 1 1 d .
H16A H 0.0691 0.0197 0.9052 0.117 Uiso 1 1 calc R
H16B H 0.2046 -0.0026 0.8383 0.117 Uiso 1 1 calc R
H16C H 0.0290 -0.0104 0.7775 0.117 Uiso 1 1 calc R
C14 C 0.4923(5) -0.09598(11) 0.3491(6) 0.0853(13) Uani 1 1 d .
H14A H 0.4481 -0.1033 0.2398 0.128 Uiso 1 1 calc R
H14B H 0.4716 -0.1131 0.4323 0.128 Uiso 1 1 calc R
H14C H 0.6038 -0.0931 0.3458 0.128 Uiso 1 1 calc R

loop_
_atom_site_aniso_label
_atom_site_aniso_U_11
_atom_site_aniso_U_22
_atom_site_aniso_U_33
_atom_site_aniso_U_23
_atom_site_aniso_U_13
_atom_site_aniso_U_12
O4 0.0672(16) 0.0546(15) 0.0836(18) -0.0026(13) 0.0113(13) 0.0045(13)
O2 0.0755(18) 0.0630(16) 0.0724(17) -0.0008(14) 0.0123(13) 0.0067(14)
O3 0.090(2) 0.079(2) 0.102(2) -0.0006(16) 0.0471(18) 0.0135(16)
N1 0.0649(19) 0.077(2) 0.0482(16) 0.0013(15) 0.0123(14) -0.0111(16)
O1 0.141(3) 0.087(2) 0.077(2) -0.0087(16) 0.049(2) 0.0070(19)
N2 0.0497(16) 0.0624(19) 0.0587(17) 0.0030(14) 0.0116(13) -0.0044(14)
C1 0.059(2) 0.062(2) 0.0476(18) 0.0037(16) 0.0018(16) -0.0106(18)
C4 0.056(2) 0.062(2) 0.0484(18) 0.0020(16) 0.0040(15) -0.0138(17)
C10 0.053(2) 0.057(2) 0.0501(19) 0.0003(17) -0.0010(15) -0.0147(17)
C31 0.058(2) 0.072(2) 0.061(2) 0.0051(18) 0.0079(17) -0.0145(19)
C12 0.053(2) 0.071(3) 0.060(2) -0.0134(19) 0.0057(17) -0.0102(19)
C19 0.0535(19) 0.062(2) 0.0462(18) 0.0043(16) 0.0043(15) 0.0010(17)
C11 0.0475(19) 0.059(2) 0.060(2) -0.0099(17) 0.0016(15) -0.0087(17)
C2 0.0537(19) 0.060(2) 0.0436(17) -0.0042(16) 0.0047(15) -0.0103(16)
C3 0.057(2) 0.065(2) 0.0517(19) -0.0051(18) 0.0072(16) -0.0117(18)
C9 0.0495(19) 0.065(2) 0.0426(17) -0.0041(16) 0.0066(14) -0.0121(17)
C27 0.054(2) 0.059(2) 0.0437(17) -0.0020(16) -0.0046(15) 0.0059(17)
C23 0.078(3) 0.074(3) 0.060(2) -0.007(2) 0.006(2) 0.026(2)
C25 0.0433(17) 0.066(2) 0.0443(17) 0.0030(16) 0.0044(14) -0.0014(16)
C28 0.055(2) 0.063(2) 0.0476(19) -0.0005(16) 0.0024(15) 0.0068(18)
C26 0.0473(18) 0.056(2) 0.0418(17) 0.0007(15) 0.0029(14) 0.0003(16)
C8 0.064(2) 0.094(3) 0.069(2) -0.020(2) 0.012(2) -0.014(2)
C18 0.0511(19) 0.064(2) 0.0433(17) 0.0002(16) 0.0046(14) 0.0041(17)
C21 0.070(2) 0.064(2) 0.056(2) -0.0005(18) 0.0020(18) -0.002(2)
C22 0.084(3) 0.059(2) 0.066(2) -0.0034(19) 0.006(2) 0.014(2)
C29 0.064(2) 0.064(2) 0.0493(19) 0.0014(17) 0.0042(17) 0.008(2)
C20 0.0494(19) 0.063(2) 0.0438(17) 0.0053(16) 0.0010(14) -0.0071(17)
C5 0.065(2) 0.062(3) 0.081(3) -0.013(2) 0.005(2) -0.008(2)
C32 0.051(2) 0.075(3) 0.075(2) 0.007(2) 0.0152(18) -0.0126(19)
C30 0.088(3) 0.059(2) 0.093(3) -0.006(2) 0.006(2) 0.009(2)
C13 0.063(2) 0.069(3) 0.058(2) -0.004(2) 0.0027(18) -0.0104(19)
C6 0.065(3) 0.069(3) 0.101(3) -0.021(2) 0.004(2) -0.004(2)
C24 0.064(2) 0.082(3) 0.058(2) -0.002(2) 0.0048(18) 0.016(2)
C15 0.082(3) 0.072(3) 0.063(2) 0.013(2) 0.008(2) -0.008(2)
C17 0.054(2) 0.053(2) 0.0496(18) 0.0019(15) 0.0009(15) -0.0016(16)
C7 0.062(3) 0.088(3) 0.098(3) -0.040(3) 0.018(2) -0.009(2)
C16 0.087(3) 0.093(3) 0.055(2) 0.011(2) 0.017(2) -0.021(2)
C14 0.079(3) 0.073(3) 0.104(3) -0.005(2) 0.008(2) 0.010(2)

loop_
_atom_type_symbol
_atom_type_description
_atom_type_scat_dispersion_real
_atom_type_scat_dispersion_imag
_atom_type_scat_source
C C 0.0033 0.0016 'International Tables Vol C Tables 4.2.6.8 and 6.1.1.4'
H H 0.0000 0.0000 'International Tables Vol C Tables 4.2.6.8 and 6.1.1.4'
N N 0.0061 0.0033 'International Tables Vol C Tables 4.2.6.8 and 6.1.1.4'
O O 0.0106 0.0060 'International Tables Vol C Tables 4.2.6.8 and 6.1.1.4'

loop_
_geom_angle_atom_site_label_1
_geom_angle_atom_site_label_2
_geom_angle_atom_site_label_3
_geom_angle
C29 O4 C30 116.6(3)
C13 O2 C14 116.9(3)
C12 N1 C9 108.2(3)
C12 N1 C16 127.0(3)
C9 N1 C16 124.8(3)
C25 N2 C28 108.6(3)
C25 N2 C32 124.9(3)
C28 N2 C32 126.5(3)
C9 C1 C2 116.6(3)
C3 C4 C10 116.9(3)
C3 C4 C15 122.3(3)
C10 C4 C15 120.8(3)
C9 C10 C4 119.4(3)
C9 C10 C11 106.7(3)
C4 C10 C11 133.8(3)
N1 C12 C8 129.6(4)
N1 C12 C11 109.8(3)
C8 C12 C11 120.7(4)
C20 C19 C18 123.0(3)
C5 C11 C12 119.1(3)
C5 C11 C10 135.1(3)
C12 C11 C10 105.8(3)
C1 C2 C3 120.3(3)
C1 C2 C13 120.4(3)
C3 C2 C13 119.3(3)
C4 C3 C2 123.4(3)
C1 C9 N1 127.2(3)
C1 C9 C10 123.4(3)
N1 C9 C10 109.5(3)
C28 C27 C21 118.5(3)
C28 C27 C26 106.4(3)
C21 C27 C26 135.1(3)
C24 C23 C22 120.8(4)
N2 C25 C17 127.8(3)
N2 C25 C26 109.6(3)
C17 C25 C26 122.6(3)
C24 C28 N2 129.1(3)
C24 C28 C27 121.7(4)
N2 C28 C27 109.2(3)
C20 C26 C25 120.4(3)
C20 C26 C27 133.4(3)
C25 C26 C27 106.2(3)
C7 C8 C12 118.7(4)
C17 C18 C19 120.9(3)
C17 C18 C29 120.5(3)
C19 C18 C29 118.6(3)
C22 C21 C27 119.0(4)
C21 C22 C23 121.0(4)
O3 C29 O4 122.7(3)
O3 C29 C18 123.7(4)
O4 C29 C18 113.5(3)
C19 C20 C26 116.6(3)
C19 C20 C31 121.9(3)
C26 C20 C31 121.5(3)
C6 C5 C11 119.7(4)
O1 C13 O2 122.7(4)
O1 C13 C2 124.4(4)
O2 C13 C2 112.9(3)
C5 C6 C7 120.6(4)
C28 C24 C23 119.0(4)
C18 C17 C25 116.4(3)
C8 C7 C6 121.3(4)

loop_
_geom_bond_atom_site_label_1
_geom_bond_atom_site_label_2
_geom_bond_distance
O4 C29 1.339(4)
O4 C30 1.451(4)
O2 C13 1.337(4)
O2 C14 1.439(5)
O3 C29 1.210(4)
N1 C12 1.380(5)
N1 C9 1.392(4)
N1 C16 1.450(4)
O1 C13 1.206(4)
N2 C25 1.378(4)
N2 C28 1.394(4)
N2 C32 1.463(4)
C1 C9 1.390(5)
C1 C2 1.399(4)
C4 C3 1.382(5)
C4 C10 1.413(5)
C4 C15 1.509(5)
C10 C9 1.407(5)
C10 C11 1.452(5)
C31 C20 1.517(5)
C12 C8 1.394(5)
C12 C11 1.420(5)
C19 C20 1.387(5)
C19 C18 1.404(5)
C11 C5 1.399(5)
C2 C3 1.400(5)
C2 C13 1.487(5)
C27 C28 1.407(5)
C27 C21 1.412(5)
C27 C26 1.460(5)
C23 C24 1.379(5)
C23 C22 1.385(6)
C25 C17 1.402(5)
C25 C26 1.411(5)
C28 C24 1.372(5)
C26 C20 1.394(4)
C8 C7 1.372(6)
C18 C17 1.384(4)
C18 C29 1.487(5)
C21 C22 1.383(5)
C5 C6 1.372(5)
C6 C7 1.401(6)
